data_2221546
loop_
_publ_author_name
'Sridharan, M.'
'Rajendra Prasad, K. J.'
'Thomas Gunaseelan, A.'
'Thiruvalluvar, A.'
'Butcher, R. J.'

_publ_section_title
;
 4,8-Dimethylpyrano[2,3-<i>a</i>]carbazol-2(11<i>H</i>)-one
;
_journal_coeditor_code WN2315
_journal_issue 4
_journal_name_full 'Acta Crystallographica Section E'
_journal_page_first o830
_journal_paper_doi 10.1107/S1600536809009854
_journal_volume 65
_journal_year 2009
_chemical_formula_iupac 'C17 H13 N O2'
_chemical_formula_moiety 'C17 H13 N O2'
_chemical_formula_structural 'C17 H13 N O2'
_chemical_formula_sum 'C17 H13 N O2'
_chemical_formula_weight 263.28
_chemical_melting_point 506.0(10)
_chemical_name_common pyrano[2,3-a]carbazol-2(11H)-one
_chemical_name_systematic
;
4,8-Dimethylpyrano[2,3-<i>a</i>]carbazol-2(11<i>H</i>)-one
;
_space_group_IT_number 15
_symmetry_cell_setting monoclinic
_symmetry_space_group_name_Hall '-C 2yc'
_symmetry_space_group_name_H-M 'C 1 2/c 1'
_atom_sites_solution_hydrogens geom
_atom_sites_solution_primary direct
_atom_sites_solution_secondary difmap
_cell_angle_alpha 90
_cell_angle_beta 115.531(2)
_cell_angle_gamma 90
_cell_formula_units_Z 8
_cell_length_a 26.8502(4)
_cell_length_b 6.82020(10)
_cell_length_c 15.8265(3)
_cell_measurement_reflns_used 3727
_cell_measurement_temperature 295(2)
_cell_measurement_theta_max 77.2450
_cell_measurement_theta_min 5.6648
_cell_volume 2615.20(9)
_computing_cell_refinement 'CrysAlis RED (Oxford Diffraction, 2008)'
_computing_data_collection 'CrysAlis CCD (Oxford Diffraction, 2008)'
_computing_data_reduction 'CrysAlis RED (Oxford Diffraction, 2008)'
_computing_molecular_graphics 'ORTEP-3 (Farrugia, 1997)'
_computing_publication_material 'PLATON (Spek, 2009)'
_computing_structure_refinement 'SHELXL97 (Sheldrick, 2008)'
_computing_structure_solution 'SHELXS97 (Sheldrick, 2008)'
_diffrn_ambient_temperature 295(2)
_diffrn_detector_area_resol_mean 10.5081
_diffrn_measured_fraction_theta_full 0.964
_diffrn_measured_fraction_theta_max 0.964
_diffrn_measurement_device_type 'Oxford Diffraction Gemini R'
_diffrn_measurement_method '\f and \w'
_diffrn_radiation_monochromator graphite
_diffrn_radiation_source 'fine-focus sealed tube'
_diffrn_radiation_type CuK\a
_diffrn_radiation_wavelength 1.54184
_diffrn_reflns_av_R_equivalents 0.0177
_diffrn_reflns_av_sigmaI/netI 0.0173
_diffrn_reflns_limit_h_max 34
_diffrn_reflns_limit_h_min -33
_diffrn_reflns_limit_k_max 6
_diffrn_reflns_limit_k_min -8
_diffrn_reflns_limit_l_max 18
_diffrn_reflns_limit_l_min -19
_diffrn_reflns_number 6122
_diffrn_reflns_theta_full 77.78
_diffrn_reflns_theta_max 77.78
_diffrn_reflns_theta_min 5.68
_diffrn_standards_decay_% 0
_diffrn_standards_interval_count 0
_diffrn_standards_interval_time 0
_diffrn_standards_number 0
_exptl_absorpt_coefficient_mu 0.709
_exptl_absorpt_correction_T_max 1.00000
_exptl_absorpt_correction_T_min 0.31340
_exptl_absorpt_correction_type multi-scan
_exptl_absorpt_process_details '(CrysAlis RED; Oxford Diffraction, 2008)'
_exptl_crystal_colour colourless
_exptl_crystal_density_diffrn 1.337
_exptl_crystal_density_method 'Not Measured'
_exptl_crystal_description plate
_exptl_crystal_F_000 1104
_exptl_crystal_size_max 0.48
_exptl_crystal_size_mid 0.45
_exptl_crystal_size_min 0.18
_refine_diff_density_max 0.218
_refine_diff_density_min -0.179
_refine_ls_extinction_method none
_refine_ls_goodness_of_fit_ref 1.074
_refine_ls_hydrogen_treatment mixed
_refine_ls_matrix_type full
_refine_ls_number_parameters 186
_refine_ls_number_reflns 2703
_refine_ls_number_restraints 0
_refine_ls_restrained_S_all 1.074
_refine_ls_R_factor_all 0.0514
_refine_ls_R_factor_gt 0.0438
_refine_ls_shift/su_max 0.001
_refine_ls_shift/su_max_lt 0.001
_refine_ls_shift/su_mean 0.000
_refine_ls_structure_factor_coef Fsqd
_refine_ls_weighting_details 'calc w=1/[\s^2^(Fo^2^)+(0.0834P)^2^+0.3277P] where P=(Fo^2^+2Fc^2^)/3'
_refine_ls_weighting_scheme calc
_refine_ls_wR_factor_gt 0.1260
_refine_ls_wR_factor_ref 0.1320
_reflns_number_gt 2218
_reflns_number_total 2703
_reflns_threshold_expression I>2\s(I)
_cod_data_source_file wn2315.cif
_cod_data_source_block I
_cod_depositor_comments
;
The following automatic conversions were performed:
'_symmetry_cell_setting' value 'Monoclinic' changed to 'monoclinic'
according to '/home/saulius/struct/CIF-dictionaries/cif_core.dic'
dictionary named 'cif_core.dic' version 2.4.1 from 2010-06-29.

Automatic conversion script
Id: cif_fix_enum 1527 2010-12-29 10:47:43Z saulius 

The following automatic conversions were performed:

'_symmetry_cell_setting' value 'Monoclinic' changed to 'monoclinic'
according to /home/saulius/struct/CIF-dictionaries/cif_core.dic
dictionary named 'cif_core.dic' version 2.4.1 from 2010-06-29.

Automatic conversion script
Id: cif_fix_values 1715 2011-07-08 13:25:40Z adriana 
;
_cod_original_cell_volume 2615.21(9)
_cod_original_sg_symbol_H-M 'C 2/c'
_cod_database_code 2221546
_cod_database_fobs_code 2221546

loop_
_symmetry_equiv_pos_site_id
_symmetry_equiv_pos_as_xyz
1 x,y,z
2 -x,y,1/2-z
3 -x,-y,-z
4 x,-y,1/2+z
5 1/2+x,1/2+y,z
6 1/2-x,1/2+y,1/2-z
7 1/2-x,1/2-y,-z
8 1/2+x,1/2-y,1/2+z

loop_
_atom_site_aniso_label
_atom_site_aniso_U_11
_atom_site_aniso_U_22
_atom_site_aniso_U_33
_atom_site_aniso_U_12
_atom_site_aniso_U_13
_atom_site_aniso_U_23
O1 0.0547(5) 0.0430(5) 0.0602(5) -0.0053(4) 0.0269(4) 0.0030(4)
O2 0.0681(6) 0.0510(6) 0.0928(8) -0.0093(4) 0.0404(6) 0.0104(5)
N11 0.0551(6) 0.0481(6) 0.0560(6) -0.0014(5) 0.0272(5) 0.0044(5)
C2 0.0561(7) 0.0484(7) 0.0580(8) -0.0117(6) 0.0259(6) -0.0030(6)
C3 0.0475(6) 0.0582(8) 0.0595(8) -0.0086(6) 0.0216(6) -0.0022(6)
C4 0.0502(7) 0.0539(7) 0.0453(6) -0.0042(5) 0.0160(5) -0.0018(5)
C4A 0.0526(7) 0.0481(7) 0.0410(6) -0.0042(5) 0.0178(5) 0.0003(5)
C5 0.0599(8) 0.0501(7) 0.0503(7) 0.0015(6) 0.0214(6) 0.0090(5)
C6 0.0647(8) 0.0506(7) 0.0483(7) -0.0050(6) 0.0246(6) 0.0095(5)
C6A 0.0554(7) 0.0514(7) 0.0405(6) -0.0081(5) 0.0218(5) 0.0006(5)
C6B 0.0551(7) 0.0593(8) 0.0413(6) -0.0089(6) 0.0216(5) -0.0007(5)
C7 0.0614(8) 0.0707(9) 0.0519(7) -0.0122(7) 0.0268(6) 0.0055(7)
C8 0.0588(8) 0.0958(12) 0.0556(8) -0.0151(8) 0.0273(7) 0.0064(8)
C9 0.0526(7) 0.0983(13) 0.0605(9) 0.0001(8) 0.0268(7) 0.0068(8)
C10 0.0580(8) 0.0713(9) 0.0593(8) 0.0015(7) 0.0277(6) 0.0046(7)
C10A 0.0545(7) 0.0574(7) 0.0459(6) -0.0063(6) 0.0241(5) -0.0014(5)
C11A 0.0536(7) 0.0455(6) 0.0419(6) -0.0041(5) 0.0208(5) -0.0009(5)
C11B 0.0537(7) 0.0436(6) 0.0413(6) -0.0071(5) 0.0205(5) -0.0009(4)
C14 0.0527(7) 0.0678(9) 0.0709(9) 0.0052(7) 0.0210(7) 0.0094(7)
C18 0.0691(10) 0.137(2) 0.0963(14) -0.0196(12) 0.0406(10) 0.0270(14)

loop_
_atom_site_type_symbol
_atom_site_label
_atom_site_fract_x
_atom_site_fract_y
_atom_site_fract_z
_atom_site_U_iso_or_equiv
_atom_site_thermal_displace_type
_atom_site_calc_flag
_atom_site_refinement_flags
_atom_site_occupancy
O O1 0.29530(4) 1.01921(13) 0.07257(7) 0.0519(3) Uani d . 1.000
O O2 0.35050(5) 1.19047(16) 0.03063(9) 0.0686(4) Uani d . 1.000
N N11 0.19050(5) 0.97178(18) 0.07986(8) 0.0519(3) Uani d . 1.000
C C2 0.34394(6) 1.0397(2) 0.06525(10) 0.0537(4) Uani d . 1.000
C C3 0.38333(6) 0.8836(2) 0.10052(10) 0.0556(4) Uani d . 1.000
C C4 0.37356(5) 0.7174(2) 0.13688(9) 0.0514(4) Uani d . 1.000
C C4A 0.32087(5) 0.69352(19) 0.13969(9) 0.0481(4) Uani d . 1.000
C C5 0.30472(6) 0.5221(2) 0.17213(9) 0.0543(4) Uani d . 1.000
C C6 0.25386(6) 0.5074(2) 0.17191(9) 0.0545(4) Uani d . 1.000
C C6A 0.21696(5) 0.6649(2) 0.13986(9) 0.0487(4) Uani d . 1.000
C C6B 0.16178(6) 0.7006(2) 0.12955(9) 0.0516(4) Uani d . 1.000
C C7 0.12374(6) 0.5877(3) 0.14701(10) 0.0605(5) Uani d . 1.000
C C8 0.07214(6) 0.6638(3) 0.12677(11) 0.0691(5) Uani d . 1.000
C C9 0.05908(6) 0.8535(3) 0.09007(11) 0.0696(6) Uani d . 1.000
C C10 0.09551(6) 0.9699(3) 0.07195(11) 0.0620(5) Uani d . 1.000
C C10A 0.14709(5) 0.8902(2) 0.09203(9) 0.0517(4) Uani d . 1.000
C C11A 0.23240(5) 0.83643(18) 0.10748(9) 0.0469(4) Uani d . 1.000
C C11B 0.28383(5) 0.84912(18) 0.10697(8) 0.0462(4) Uani d . 1.000
C C14 0.41674(6) 0.5602(3) 0.17296(12) 0.0658(5) Uani d . 1.000
C C18 0.02959(8) 0.5430(4) 0.14272(16) 0.0991(9) Uani d . 1.000
H H3 0.41717 0.89775 0.09821 0.0667 Uiso calc R 1.000
H H5 0.32922 0.41756 0.19401 0.0651 Uiso calc R 1.000
H H6 0.24386 0.39332 0.19294 0.0653 Uiso calc R 1.000
H H7 0.13310 0.46234 0.17205 0.0726 Uiso calc R 1.000
H H9 0.02434 0.90351 0.07730 0.0835 Uiso calc R 1.000
H H10 0.08598 1.09560 0.04748 0.0744 Uiso calc R 1.000
H H11 0.1888(7) 1.081(3) 0.0516(13) 0.070(5) Uiso d . 1.000
H H14A 0.44916 0.60240 0.16691 0.0988 Uiso calc R 1.000
H H14B 0.40281 0.44234 0.13739 0.0988 Uiso calc R 1.000
H H14C 0.42590 0.53528 0.23769 0.0988 Uiso calc R 1.000
H H18A -0.00362 0.61818 0.12505 0.1487 Uiso calc PR 0.500
H H18B 0.04377 0.50829 0.20772 0.1487 Uiso calc PR 0.500
H H18C 0.02168 0.42592 0.10550 0.1487 Uiso calc PR 0.500
H H18D 0.04484 0.41674 0.16713 0.1487 Uiso calc PR 0.500
H H18E -0.00255 0.52663 0.08446 0.1487 Uiso calc PR 0.500
H H18F 0.01954 0.60901 0.18668 0.1487 Uiso calc PR 0.500

loop_
_atom_type_symbol
_atom_type_description
_atom_type_scat_dispersion_real
_atom_type_scat_dispersion_imag
_atom_type_scat_source
O O 0.0492 0.0322 'International Tables Vol C Tables 4.2.6.8 and 6.1.1.4'
N N 0.0311 0.0180 'International Tables Vol C Tables 4.2.6.8 and 6.1.1.4'
H H 0.0000 0.0000 'International Tables Vol C Tables 4.2.6.8 and 6.1.1.4'
C C 0.0181 0.0091 'International Tables Vol C Tables 4.2.6.8 and 6.1.1.4'

loop_
_geom_angle_atom_site_label_1
_geom_angle_atom_site_label_2
_geom_angle_atom_site_label_3
_geom_angle_site_symmetry_1
_geom_angle_site_symmetry_2
_geom_angle_site_symmetry_3
_geom_angle
_geom_angle_publ_flag
C2 O1 C11B . . . 120.41(11) no
C10A N11 C11A . . . 108.09(12) no
C11A N11 H11 . . . 126.9(14) no
C10A N11 H11 . . . 124.3(14) no
O1 C2 C3 . . . 117.55(13) no
O1 C2 O2 . . . 117.06(14) no
O2 C2 C3 . . . 125.38(17) no
C2 C3 C4 . . . 122.99(16) no
C4A C4 C14 . . . 120.98(13) no
C3 C4 C14 . . . 120.22(15) no
C3 C4 C4A . . . 118.81(13) no
C4 C4A C5 . . . 124.12(13) no
C4 C4A C11B . . . 117.05(12) no
C5 C4A C11B . . . 118.82(14) no
C4A C5 C6 . . . 121.36(13) no
C5 C6 C6A . . . 119.64(13) no
C6 C6A C11A . . . 119.71(14) no
C6B C6A C11A . . . 105.55(12) no
C6 C6A C6B . . . 134.74(13) no
C7 C6B C10A . . . 119.59(15) no
C6A C6B C7 . . . 133.48(14) no
C6A C6B C10A . . . 106.92(13) no
C6B C7 C8 . . . 119.48(17) no
C9 C8 C18 . . . 119.98(17) no
C7 C8 C18 . . . 120.65(19) no
C7 C8 C9 . . . 119.36(17) no
C8 C9 C10 . . . 122.95(17) no
C9 C10 C10A . . . 116.87(17) no
N11 C10A C10 . . . 128.99(14) no
N11 C10A C6B . . . 109.27(13) no
C6B C10A C10 . . . 121.74(15) no
N11 C11A C11B . . . 129.60(12) no
C6A C11A C11B . . . 120.23(12) no
N11 C11A C6A . . . 110.17(13) no
C4A C11B C11A . . . 120.23(12) no
O1 C11B C4A . . . 123.06(13) no
O1 C11B C11A . . . 116.71(12) no
C2 C3 H3 . . . 118.00 no
C4 C3 H3 . . . 119.00 no
C4A C5 H5 . . . 119.00 no
C6 C5 H5 . . . 119.00 no
C5 C6 H6 . . . 120.00 no
C6A C6 H6 . . . 120.00 no
C6B C7 H7 . . . 120.00 no
C8 C7 H7 . . . 120.00 no
C8 C9 H9 . . . 119.00 no
C10 C9 H9 . . . 119.00 no
C9 C10 H10 . . . 122.00 no
C10A C10 H10 . . . 122.00 no
C4 C14 H14A . . . 109.00 no
C4 C14 H14B . . . 109.00 no
C4 C14 H14C . . . 109.00 no
H14A C14 H14B . . . 109.00 no
H14A C14 H14C . . . 109.00 no
H14B C14 H14C . . . 109.00 no
C8 C18 H18A . . . 109.00 no
C8 C18 H18B . . . 109.00 no
C8 C18 H18C . . . 109.00 no
C8 C18 H18D . . . 109.00 no
C8 C18 H18E . . . 109.00 no
C8 C18 H18F . . . 109.00 no
H18A C18 H18B . . . 109.00 no
H18A C18 H18C . . . 109.00 no
H18A C18 H18D . . . 141.00 no
H18A C18 H18E . . . 56.00 no
H18A C18 H18F . . . 56.00 no
H18B C18 H18C . . . 109.00 no
H18B C18 H18D . . . 56.00 no
H18B C18 H18E . . . 141.00 no
H18B C18 H18F . . . 56.00 no
H18C C18 H18D . . . 56.00 no
H18C C18 H18E . . . 56.00 no
H18C C18 H18F . . . 141.00 no
H18D C18 H18E . . . 109.00 no
H18D C18 H18F . . . 109.00 no
H18E C18 H18F . . . 109.00 no

loop_
_geom_bond_atom_site_label_1
_geom_bond_atom_site_label_2
_geom_bond_site_symmetry_1
_geom_bond_site_symmetry_2
_geom_bond_distance
_geom_bond_publ_flag
O1 C2 . . 1.367(2) no
O1 C11B . . 1.3717(16) no
O2 C2 . . 1.2132(18) no
N11 C10A . . 1.378(2) no
N11 C11A . . 1.3730(19) no
N11 H11 . . 0.86(2) no
C2 C3 . . 1.433(2) no
C3 C4 . . 1.347(2) no
C4 C4A . . 1.444(2) no
C4 C14 . . 1.500(2) no
C4A C11B . . 1.3927(19) no
C4A C5 . . 1.418(2) no
C5 C6 . . 1.368(2) no
C6 C6A . . 1.400(2) no
C6A C11A . . 1.4093(19) no
C6A C6B . . 1.440(2) no
C6B C7 . . 1.399(2) no
C6B C10A . . 1.4066(19) no
C7 C8 . . 1.382(3) no
C8 C9 . . 1.400(3) no
C8 C18 . . 1.515(3) no
C9 C10 . . 1.382(3) no
C10 C10A . . 1.391(2) no
C11A C11B . . 1.387(2) no
C3 H3 . . 0.9300 no
C5 H5 . . 0.9300 no
C6 H6 . . 0.9300 no
C7 H7 . . 0.9300 no
C9 H9 . . 0.9300 no
C10 H10 . . 0.9300 no
C14 H14A . . 0.9600 no
C14 H14B . . 0.9600 no
C14 H14C . . 0.9600 no
C18 H18A . . 0.9600 no
C18 H18B . . 0.9600 no
C18 H18C . . 0.9600 no
C18 H18D . . 0.9600 no
C18 H18E . . 0.9600 no
C18 H18F . . 0.9600 no

loop_
_geom_contact_atom_site_label_1
_geom_contact_atom_site_label_2
_geom_contact_distance
_geom_contact_site_symmetry_1
_geom_contact_site_symmetry_2
_geom_contact_publ_flag
O1 N11 2.8837(19) . . no
O2 N11 2.8136(17) . 7_575 no
O2 C14 3.338(2) . 1_565 no
O1 H11 2.77(2) . . no
O2 H14B 2.3900 . 1_565 no
O2 H10 2.9000 . 7_575 no
O2 H11 2.01(2) . 7_575 no
N11 O1 2.8837(19) . . no
N11 O2 2.8136(17) . 7_575 no
N11 C4 3.3621(17) . 7_565 no
C2 C6 3.548(2) . 7_565 no
C2 C6A 3.2532(19) . 7_565 no
C2 C6B 3.436(2) . 7_565 no
C3 C10A 3.3608(19) . 7_565 no
C3 C6B 3.3546(19) . 7_565 no
C4 N11 3.3621(17) . 7_565 no
C4 C10A 3.4985(18) . 7_565 no
C4A C11A 3.5450(18) . 7_565 no
C5 C10A 3.5003(18) . 6_545 no
C6 C6A 3.5963(19) . 6_545 no
C6 C11A 3.5463(19) . 6_545 no
C6 C2 3.548(2) . 7_565 no
C6A C6 3.5963(19) . 6_555 no
C6A C2 3.2532(19) . 7_565 no
C6B C2 3.436(2) . 7_565 no
C6B C3 3.3546(19) . 7_565 no
C10A C4 3.4985(18) . 7_565 no
C10A C3 3.3608(19) . 7_565 no
C10A C5 3.5003(18) . 6_555 no
C11A C6 3.5463(19) . 6_555 no
C11A C11B 3.4692(18) . 7_565 no
C11A C4A 3.5450(18) . 7_565 no
C11B C11B 3.3601(16) . 7_565 no
C11B C11A 3.4692(18) . 7_565 no
C14 O2 3.338(2) . 1_545 no
C2 H11 3.08(2) . 7_575 no
C3 H18B 2.9400 . 6_555 no
C5 H14C 2.9600 . . no
C5 H14B 2.9600 . . no
C6A H6 2.8500 . 6_555 no
C6B H5 3.0800 . 6_555 no
C9 H14C 2.8600 . 6_555 no
C11A H6 2.9700 . 6_555 no
C14 H5 2.6900 . . no
C18 H3 2.9600 . 5_445 no
H3 H14A 2.2700 . . no
H3 C18 2.9600 . 5_555 no
H3 H18A 2.4900 . 5_555 no
H3 H18E 2.4200 . 5_555 no
H5 C14 2.6900 . . no
H5 H14B 2.5000 . . no
H5 H14C 2.5100 . . no
H5 C6B 3.0800 . 6_545 no
H6 C6A 2.8500 . 6_545 no
H6 C11A 2.9700 . 6_545 no
H7 H18D 2.3600 . . no
H9 H18A 2.3300 . . no
H9 H9 2.5800 . 3_575 no
H10 O2 2.9000 . 7_575 no
H11 O1 2.77(2) . . no
H11 O2 2.01(2) . 7_575 no
H11 C2 3.08(2) . 7_575 no
H14A H3 2.2700 . . no
H14B O2 2.3900 . 1_545 no
H14B C5 2.9600 . . no
H14B H5 2.5000 . . no
H14C C5 2.9600 . . no
H14C H5 2.5100 . . no
H14C C9 2.8600 . 6_545 no
H18A H9 2.3300 . . no
H18A H3 2.4900 . 5_445 no
H18B C3 2.9400 . 6_545 no
H18D H7 2.3600 . . no
H18E H3 2.4200 . 5_445 no

loop_
_geom_hbond_atom_site_label_D
_geom_hbond_atom_site_label_H
_geom_hbond_atom_site_label_A
_geom_hbond_site_symmetry_A
_geom_hbond_distance_DH
_geom_hbond_distance_HA
_geom_hbond_distance_DA
_geom_hbond_angle_DHA
_geom_hbond_publ_flag
N11 H11 O2 7_575 0.86(2) 2.01(2) 2.814(2) 154.5(19) yes
C14 H14B O2 1_545 0.96 2.39 3.338(2) 168 yes
C6 H6 Cg1 6_545 0.93 2.90 3.3890(10) 114 yes
C5 H5 Cg2 6_545 0.93 2.98 3.6260(10) 128 yes

loop_
_geom_torsion_atom_site_label_1
_geom_torsion_atom_site_label_2
_geom_torsion_atom_site_label_3
_geom_torsion_atom_site_label_4
_geom_torsion_site_symmetry_1
_geom_torsion_site_symmetry_2
_geom_torsion_site_symmetry_3
_geom_torsion_site_symmetry_4
_geom_torsion
_geom_torsion_publ_flag
C11B O1 C2 O2 . . . . 176.99(12) no
C11B O1 C2 C3 . . . . -4.14(18) no
C2 O1 C11B C4A . . . . 2.84(18) no
C2 O1 C11B C11A . . . . -176.72(12) no
C11A N11 C10A C6B . . . . 0.99(15) no
C11A N11 C10A C10 . . . . -178.52(14) no
C10A N11 C11A C6A . . . . -1.08(15) no
C10A N11 C11A C11B . . . . 178.89(13) no
O1 C2 C3 C4 . . . . 2.4(2) no
O2 C2 C3 C4 . . . . -178.81(15) no
C2 C3 C4 C4A . . . . 0.7(2) no
C2 C3 C4 C14 . . . . -179.72(14) no
C3 C4 C4A C5 . . . . 176.95(13) no
C3 C4 C4A C11B . . . . -2.11(19) no
C14 C4 C4A C5 . . . . -2.6(2) no
C14 C4 C4A C11B . . . . 178.34(13) no
C4 C4A C5 C6 . . . . -179.13(13) no
C11B C4A C5 C6 . . . . -0.09(19) no
C4 C4A C11B O1 . . . . 0.40(18) no
C4 C4A C11B C11A . . . . 179.94(13) no
C5 C4A C11B O1 . . . . -178.72(11) no
C5 C4A C11B C11A . . . . 0.83(18) no
C4A C5 C6 C6A . . . . -0.6(2) no
C5 C6 C6A C6B . . . . 179.79(14) no
C5 C6 C6A C11A . . . . 0.48(19) no
C6 C6A C6B C7 . . . . -1.0(3) no
C6 C6A C6B C10A . . . . -179.50(15) no
C11A C6A C6B C7 . . . . 178.38(15) no
C11A C6A C6B C10A . . . . -0.12(14) no
C6 C6A C11A N11 . . . . -179.77(12) no
C6 C6A C11A C11B . . . . 0.25(19) no
C6B C6A C11A N11 . . . . 0.74(15) no
C6B C6A C11A C11B . . . . -179.24(12) no
C6A C6B C7 C8 . . . . -178.08(15) no
C10A C6B C7 C8 . . . . 0.3(2) no
C6A C6B C10A N11 . . . . -0.53(15) no
C6A C6B C10A C10 . . . . 179.03(13) no
C7 C6B C10A N11 . . . . -179.27(12) no
C7 C6B C10A C10 . . . . 0.3(2) no
C6B C7 C8 C9 . . . . -0.7(2) no
C6B C7 C8 C18 . . . . 178.49(16) no
C7 C8 C9 C10 . . . . 0.6(3) no
C18 C8 C9 C10 . . . . -178.59(17) no
C8 C9 C10 C10A . . . . -0.1(2) no
C9 C10 C10A N11 . . . . 179.08(14) no
C9 C10 C10A C6B . . . . -0.4(2) no
N11 C11A C11B O1 . . . . -1.3(2) no
N11 C11A C11B C4A . . . . 179.12(13) no
C6A C11A C11B O1 . . . . 178.66(11) no
C6A C11A C11B C4A . . . . -0.91(19) no
